data_4130941
loop_
_publ_author_name
'Su, Lebin'
'Dong, Jianyu'
'Liu, Long'
'Sun, Mengli'
'Qiu, Renhua'
'Zhou, Yongbo'
'Yin, Shuang-Feng'

_publ_section_title
;
 Copper Catalysis for Selective Heterocoupling of Terminal Alkynes.
;
_journal_issue 38
_journal_name_full 'Journal of the American Chemical Society'
_journal_page_first 12348
_journal_page_last 12351
_journal_paper_doi 10.1021/jacs.6b07984
_journal_volume 138
_journal_year 2016
_chemical_formula_sum 'C7 H18 Cl4 Cu N2'
_chemical_formula_weight 335.57
_space_group_IT_number 33
_space_group_name_Hall 'P 2c -2n'
_space_group_name_H-M_alt 'P n a 21'
_symmetry_cell_setting orthorhombic
_symmetry_space_group_name_H-M 'P n a 21'
_atom_sites_solution_hydrogens geom
_atom_sites_solution_primary direct
_atom_sites_solution_secondary difmap
_audit_creation_method SHELXL-97
_cell_angle_alpha 90.00
_cell_angle_beta 90.00
_cell_angle_gamma 90.00
_cell_formula_units_Z 4
_cell_length_a 14.2729(5)
_cell_length_b 7.7016(2)
_cell_length_c 12.3179(4)
_cell_measurement_reflns_used 4691
_cell_measurement_temperature 293(2)
_cell_measurement_theta_max 29.0592
_cell_measurement_theta_min 2.9994
_cell_volume 1354.03(7)
_computing_structure_refinement 'SHELXL-97 (Sheldrick, 1997)'
_computing_structure_solution 'SHELXS-97 (Sheldrick, 1990)'
_diffrn_ambient_temperature 293(2)
_diffrn_measured_fraction_theta_full 0.999
_diffrn_measured_fraction_theta_max 0.999
_diffrn_radiation_monochromator graphite
_diffrn_radiation_source 'fine-focus sealed tube'
_diffrn_radiation_type MoK\a
_diffrn_radiation_wavelength 0.71073
_diffrn_reflns_av_R_equivalents 0.0319
_diffrn_reflns_av_sigmaI/netI 0.0310
_diffrn_reflns_limit_h_max 14
_diffrn_reflns_limit_h_min -16
_diffrn_reflns_limit_k_max 9
_diffrn_reflns_limit_k_min -8
_diffrn_reflns_limit_l_max 13
_diffrn_reflns_limit_l_min -14
_diffrn_reflns_number 7990
_diffrn_reflns_theta_full 25.01
_diffrn_reflns_theta_max 25.01
_diffrn_reflns_theta_min 3.01
_exptl_absorpt_coefficient_mu 2.370
_exptl_absorpt_correction_T_max 0.4825
_exptl_absorpt_correction_T_min 0.4152
_exptl_absorpt_correction_type multi-scan
_exptl_absorpt_process_details sadabs
_exptl_crystal_colour yellow
_exptl_crystal_density_diffrn 1.646
_exptl_crystal_density_method 'not measured'
_exptl_crystal_description block
_exptl_crystal_F_000 684
_exptl_crystal_size_max 0.45
_exptl_crystal_size_mid 0.42
_exptl_crystal_size_min 0.36
_refine_diff_density_max 0.300
_refine_diff_density_min -0.355
_refine_diff_density_rms 0.067
_refine_ls_abs_structure_details 'Flack H D (1983), Acta Cryst. A39, 876-881'
_refine_ls_abs_structure_Flack -0.014(12)
_refine_ls_extinction_method none
_refine_ls_goodness_of_fit_ref 1.064
_refine_ls_hydrogen_treatment constr
_refine_ls_matrix_type full
_refine_ls_number_parameters 131
_refine_ls_number_reflns 2313
_refine_ls_number_restraints 1
_refine_ls_restrained_S_all 1.064
_refine_ls_R_factor_all 0.0244
_refine_ls_R_factor_gt 0.0225
_refine_ls_shift/su_max 0.000
_refine_ls_shift/su_mean 0.000
_refine_ls_structure_factor_coef Fsqd
_refine_ls_weighting_details 'calc w=1/[\s^2^(Fo^2^)+(0.0302P)^2^+0.0000P] where P=(Fo^2^+2Fc^2^)/3'
_refine_ls_weighting_scheme calc
_refine_ls_wR_factor_gt 0.0538
_refine_ls_wR_factor_ref 0.0550
_reflns_number_gt 2221
_reflns_number_total 2313
_reflns_threshold_expression >2sigma(I)
_cod_data_source_file ja6b07984_si_002.cif
_cod_data_source_block 140710_zyb14070901_170k
_cod_original_sg_symbol_H-M Pna21
_cod_database_code 4130941

loop_
_symmetry_equiv_pos_as_xyz
'x, y, z'
'-x, -y, z+1/2'
'-x+1/2, y+1/2, z+1/2'
'x+1/2, -y+1/2, z'

loop_
_atom_site_label
_atom_site_type_symbol
_atom_site_fract_x
_atom_site_fract_y
_atom_site_fract_z
_atom_site_U_iso_or_equiv
_atom_site_adp_type
_atom_site_occupancy
_atom_site_symmetry_multiplicity
_atom_site_calc_flag
_atom_site_refinement_flags
Cu1 Cu 0.33471(2) 0.15393(4) 0.69580(3) 0.01505(10) Uani 1 1 d .
Cl2 Cl 0.36803(5) 0.43902(8) 0.69174(7) 0.02309(17) Uani 1 1 d .
Cl3 Cl 0.19332(5) 0.16274(8) 0.77747(6) 0.02019(17) Uani 1 1 d .
Cl1 Cl 0.39728(6) -0.06622(9) 0.79133(7) 0.02332(18) Uani 1 1 d .
Cl4 Cl 0.37375(6) 0.07898(11) 0.52716(6) 0.02596(19) Uani 1 1 d .
N2 N 0.92988(17) 0.1118(3) 0.01278(18) 0.0140(5) Uani 1 1 d .
C7 C 1.0091(2) 0.1620(4) -0.0605(3) 0.0260(8) Uani 1 1 d .
H7A H 1.0172 0.2857 -0.0587 0.039 Uiso 1 1 calc R
H7B H 0.9953 0.1260 -0.1334 0.039 Uiso 1 1 calc R
H7C H 1.0656 0.1065 -0.0364 0.039 Uiso 1 1 calc R
C6 C 0.9230(2) -0.0830(4) 0.0148(3) 0.0230(7) Uani 1 1 d .
H6A H 0.9172 -0.1258 -0.0581 0.034 Uiso 1 1 calc R
H6B H 0.8689 -0.1169 0.0561 0.034 Uiso 1 1 calc R
H6C H 0.9783 -0.1305 0.0477 0.034 Uiso 1 1 calc R
N1 N 0.86835(18) 0.3113(3) 0.1459(2) 0.0136(6) Uani 1 1 d .
C1 C 0.9449(2) 0.1806(4) 0.1263(2) 0.0190(7) Uani 1 1 d .
H1A H 0.9412 0.0871 0.1789 0.023 Uiso 1 1 calc R
H1B H 1.0059 0.2352 0.1323 0.023 Uiso 1 1 calc R
C5 C 0.8372(2) 0.1890(4) -0.0253(3) 0.0184(7) Uani 1 1 d .
H5A H 0.8477 0.2883 -0.0723 0.022 Uiso 1 1 calc R
H5B H 0.8003 0.1034 -0.0642 0.022 Uiso 1 1 calc R
C4 C 0.7892(2) 0.2427(4) 0.0778(2) 0.0184(6) Uani 1 1 d .
H4A H 0.7591 0.1444 0.1126 0.022 Uiso 1 1 calc R
H4B H 0.7427 0.3320 0.0642 0.022 Uiso 1 1 calc R
C3 C 0.8447(2) 0.3160(4) 0.2650(3) 0.0226(8) Uani 1 1 d .
H3A H 0.7952 0.3981 0.2772 0.034 Uiso 1 1 calc R
H3B H 0.8990 0.3501 0.3057 0.034 Uiso 1 1 calc R
H3C H 0.8247 0.2029 0.2881 0.034 Uiso 1 1 calc R
C2 C 0.8953(2) 0.4913(4) 0.1099(3) 0.0234(7) Uani 1 1 d .
H2A H 0.9082 0.4907 0.0334 0.035 Uiso 1 1 calc R
H2B H 0.9502 0.5279 0.1487 0.035 Uiso 1 1 calc R
H2C H 0.8447 0.5700 0.1247 0.035 Uiso 1 1 calc R

loop_
_atom_site_aniso_label
_atom_site_aniso_U_11
_atom_site_aniso_U_22
_atom_site_aniso_U_33
_atom_site_aniso_U_23
_atom_site_aniso_U_13
_atom_site_aniso_U_12
Cu1 0.01534(19) 0.01663(17) 0.01317(18) 0.00058(17) 0.00171(17) -0.00058(12)
Cl2 0.0204(4) 0.0175(3) 0.0314(4) 0.0036(4) 0.0026(4) -0.0020(3)
Cl3 0.0145(4) 0.0246(4) 0.0215(4) -0.0012(3) 0.0036(3) -0.0020(3)
Cl1 0.0282(4) 0.0215(4) 0.0203(4) 0.0042(3) 0.0029(3) 0.0068(3)
Cl4 0.0276(4) 0.0370(5) 0.0133(4) -0.0020(3) 0.0034(4) -0.0040(4)
N2 0.0125(12) 0.0164(12) 0.0131(13) -0.0023(10) -0.0007(11) 0.0010(10)
C7 0.0158(18) 0.0384(19) 0.0238(18) -0.0002(13) 0.0084(15) -0.0001(14)
C6 0.0282(18) 0.0150(15) 0.0257(17) -0.0036(12) 0.0011(15) 0.0009(13)
N1 0.0109(13) 0.0131(12) 0.0169(13) -0.0022(10) 0.0013(11) 0.0005(10)
C1 0.0182(17) 0.0204(15) 0.0184(17) -0.0037(12) -0.0016(13) 0.0070(12)
C5 0.0152(16) 0.0211(16) 0.0189(16) -0.0015(13) -0.0024(13) 0.0017(12)
C4 0.0112(15) 0.0231(15) 0.0211(16) -0.0044(13) -0.0028(12) -0.0025(12)
C3 0.0266(19) 0.0296(17) 0.0117(17) -0.0046(13) 0.0030(14) 0.0020(14)
C2 0.029(2) 0.0145(14) 0.0268(17) -0.0012(13) 0.0022(15) -0.0017(13)

loop_
_atom_type_symbol
_atom_type_description
_atom_type_scat_dispersion_real
_atom_type_scat_dispersion_imag
_atom_type_scat_source
C C 0.0033 0.0016 'International Tables Vol C Tables 4.2.6.8 and 6.1.1.4'
H H 0.0000 0.0000 'International Tables Vol C Tables 4.2.6.8 and 6.1.1.4'
N N 0.0061 0.0033 'International Tables Vol C Tables 4.2.6.8 and 6.1.1.4'
Cl Cl 0.1484 0.1585 'International Tables Vol C Tables 4.2.6.8 and 6.1.1.4'
Cu Cu 0.3201 1.2651 'International Tables Vol C Tables 4.2.6.8 and 6.1.1.4'

loop_
_geom_angle_atom_site_label_1
_geom_angle_atom_site_label_2
_geom_angle_atom_site_label_3
_geom_angle
Cl4 Cu1 Cl2 100.35(3)
Cl4 Cu1 Cl1 101.14(3)
Cl2 Cu1 Cl1 131.63(3)
Cl4 Cu1 Cl3 130.36(3)
Cl2 Cu1 Cl3 99.78(3)
Cl1 Cu1 Cl3 98.31(3)
C7 N2 C6 108.5(2)
C7 N2 C1 111.1(2)
C6 N2 C1 110.1(2)
C7 N2 C5 111.6(2)
C6 N2 C5 109.7(2)
C1 N2 C5 105.7(2)
C4 N1 C2 110.6(2)
C4 N1 C1 102.8(2)
C2 N1 C1 112.5(2)
C4 N1 C3 112.5(2)
C2 N1 C3 108.8(3)
C1 N1 C3 109.6(2)
N1 C1 N2 106.2(2)
C4 C5 N2 104.0(2)
C5 C4 N1 103.0(2)

loop_
_geom_bond_atom_site_label_1
_geom_bond_atom_site_label_2
_geom_bond_distance
Cu1 Cl4 2.2269(9)
Cu1 Cl2 2.2471(7)
Cu1 Cl1 2.2488(8)
Cu1 Cl3 2.2559(8)
N2 C7 1.498(4)
N2 C6 1.503(3)
N2 C1 1.511(4)
N2 C5 1.525(4)
N1 C4 1.503(4)
N1 C2 1.505(4)
N1 C1 1.505(4)
N1 C3 1.507(4)
C5 C4 1.502(4)

loop_
_geom_torsion_atom_site_label_1
_geom_torsion_atom_site_label_2
_geom_torsion_atom_site_label_3
_geom_torsion_atom_site_label_4
_geom_torsion
C4 N1 C1 N2 30.3(3)
C2 N1 C1 N2 -88.7(3)
C3 N1 C1 N2 150.2(2)
C7 N2 C1 N1 114.5(3)
C6 N2 C1 N1 -125.3(2)
C5 N2 C1 N1 -6.8(3)
C7 N2 C5 C4 -140.3(2)
C6 N2 C5 C4 99.4(3)
C1 N2 C5 C4 -19.4(3)
N2 C5 C4 N1 38.3(3)
C2 N1 C4 C5 77.9(3)
C1 N1 C4 C5 -42.5(3)
C3 N1 C4 C5 -160.3(3)
